data_7114048
loop_
_publ_author_name
'Singh, Vishwakarma'
'Pal, Shantanu'
'Mobin, Shaikh M.'

_publ_section_title
;
 Cycloaddition of cyclohexa-2,4-dienones with electron deficient 2??
 partners: a novel and stereoselective route to functionalised
 bicyclo[2.2.2]octenones
;
_journal_issue 18
_journal_name_full 'Chemical Communications'
_journal_page_first 2050
_journal_paper_doi 10.1039/b205475m
_journal_year 2002
_chemical_formula_moiety
;1,7-dimethyl-5-hydroxy-5-chloromethyl-    
2-carboethoxy bicyclo[2.2.2]oct-7-ene-6-one
;
_chemical_formula_sum 'C14 H19 Cl O4'
_chemical_formula_weight 286.74
_chemical_name_common
;1,7-dimethyl-5-hydroxy-5-chloromethyl-    
2-carboethoxy bicyclo[2.2.2]oct-7-ene-6-one
;
_chemical_name_systematic
; 
? 
;
_space_group_IT_number 61
_symmetry_cell_setting orthorhombic
_symmetry_space_group_name_Hall '-P 2ac 2ab'
_symmetry_space_group_name_H-M 'P b c a'
_atom_sites_solution_hydrogens geom
_atom_sites_solution_primary direct
_atom_sites_solution_secondary difmap
_audit_creation_method SHELXL-97
_cell_angle_alpha 90.000
_cell_angle_beta 90.000
_cell_angle_gamma 90.000
_cell_formula_units_Z 8
_cell_length_a 10.3270(12)
_cell_length_b 14.2240(14)
_cell_length_c 20.1930(15)
_cell_measurement_reflns_used 25
_cell_measurement_temperature 293(2)
_cell_measurement_theta_max 11.8400
_cell_measurement_theta_min 5.7100
_cell_volume 2966.2(5)
_computing_cell_refinement 'Argus (Nonius, MACH3 software)'
_computing_data_collection 'Argus (Nonius, MACH3 software)'
_computing_data_reduction 'Maxus (Nonius software)'
_computing_molecular_graphics Ortep
_computing_publication_material Shelx97
_computing_structure_refinement 'SHELXL-97 (Sheldrick, 1997)'
_computing_structure_solution 'SHELXS-97 (Sheldrick, 1990)'
_diffrn_ambient_temperature 293(2)
_diffrn_measured_fraction_theta_full 0.697
_diffrn_measured_fraction_theta_max 0.697
_diffrn_measurement_device_type 'Enraf-Nonius CAD-4'
_diffrn_measurement_method \w/q-scan
_diffrn_radiation_monochromator graphite
_diffrn_radiation_source 'fine-focus sealed tube'
_diffrn_radiation_type ' MoK\a'
_diffrn_radiation_wavelength 0.70930
_diffrn_reflns_av_R_equivalents 0.0000
_diffrn_reflns_av_sigmaI/netI 0.0189
_diffrn_reflns_limit_h_max 12
_diffrn_reflns_limit_h_min 0
_diffrn_reflns_limit_k_max 16
_diffrn_reflns_limit_k_min 0
_diffrn_reflns_limit_l_max 23
_diffrn_reflns_limit_l_min 0
_diffrn_reflns_number 2046
_diffrn_reflns_theta_full 24.91
_diffrn_reflns_theta_max 24.91
_diffrn_reflns_theta_min 2.01
_diffrn_standards_decay_% <3%
_diffrn_standards_interval_time 3600
_diffrn_standards_number 3
_exptl_absorpt_coefficient_mu 0.265
_exptl_absorpt_correction_T_max 1.000
_exptl_absorpt_correction_T_min 0.982
_exptl_absorpt_correction_type psi-scan
_exptl_absorpt_process_details
;
psi-scan (North, Philips & Mathews, 1968)
;
_exptl_crystal_colour Colourless
_exptl_crystal_density_diffrn 1.284
_exptl_crystal_density_method 'not measured'
_exptl_crystal_description Block
_exptl_crystal_F_000 1216
_exptl_crystal_size_max '0.40 mm'
_exptl_crystal_size_mid '0.40 mm'
_exptl_crystal_size_min '0.35 mm'
_refine_diff_density_max 0.270
_refine_diff_density_min -0.188
_refine_diff_density_rms 0.039
_refine_ls_extinction_method none
_refine_ls_goodness_of_fit_ref 1.101
_refine_ls_hydrogen_treatment mixed
_refine_ls_matrix_type full
_refine_ls_number_parameters 228
_refine_ls_number_reflns 2046
_refine_ls_number_restraints 0
_refine_ls_restrained_S_all 1.101
_refine_ls_R_factor_all 0.0619
_refine_ls_R_factor_gt 0.0474
_refine_ls_shift/su_max 0.000
_refine_ls_shift/su_mean 0.000
_refine_ls_structure_factor_coef Fsqd
_refine_ls_weighting_details 'w=1/[\s^2^(Fo^2^)+(0.0587P)^2^+1.3839P] where P=(Fo^2^+2Fc^2^)/3'
_refine_ls_weighting_scheme calc
_refine_ls_wR_factor_gt 0.1195
_refine_ls_wR_factor_ref 0.1279
_reflns_number_gt 1646
_reflns_number_total 2046
_reflns_threshold_expression >2sigma(I)
_cod_data_source_file b205475m.txt
_cod_data_source_block C14_H19_Cl1_O4
_cod_depositor_comments
;
The following automatic conversions were performed:

'_symmetry_cell_setting' value 'Orthorhombic' changed to
'orthorhombic' according to
/usr/data/users/saulius/automatic-downloads/retrospective/RSC/lib/dictionaries/cif_core.dic
dictionary named 'cif_core.dic' version 2.4.2 from 2011-04-26.

Automatic conversion script
Id: cif_fix_values 2281 2013-09-26 08:29:07Z andrius 

The following automatic conversions were performed:

'_refine_ls_weighting_scheme' value 'calc
w=1/[\s^2^(Fo^2^)+(0.0587P)^2^+1.3839P] where P=(Fo^2^+2Fc^2^)/3' was
changed to 'calc'. New tag '_refine_ls_weighting_details' was
created. The value of the new tag was set to
'w=1/[\s^2^(Fo^2^)+(0.0587P)^2^+1.3839P] where P=(Fo^2^+2Fc^2^)/3'.

Automatic conversion script
Id: cif_fix_values 3143 2015-03-26 13:38:13Z robertas 
;
_cod_database_code 7114048

loop_
_symmetry_equiv_pos_as_xyz
'x, y, z'
'-x+1/2, -y, z+1/2'
'x+1/2, -y+1/2, -z'
'-x, y+1/2, -z+1/2'
'-x, -y, -z'
'x-1/2, y, -z-1/2'
'-x-1/2, y-1/2, z'
'x, -y-1/2, z-1/2'

loop_
_atom_site_label
_atom_site_type_symbol
_atom_site_fract_x
_atom_site_fract_y
_atom_site_fract_z
_atom_site_U_iso_or_equiv
_atom_site_adp_type
_atom_site_occupancy
_atom_site_calc_flag
_atom_site_refinement_flags
Cl1 Cl 0.03078(9) 0.21612(7) 0.50435(5) 0.0941(4) Uani 1 d .
O3 O 0.3592(2) 0.22027(13) 0.35319(11) 0.0703(7) Uani 1 d .
O4 O 0.08004(19) 0.16797(14) 0.35460(11) 0.0613(6) Uani 1 d .
O1 O 0.2777(3) -0.10804(19) 0.22647(14) 0.1109(11) Uani 1 d .
O2 O 0.3830(3) -0.14703(14) 0.31643(12) 0.0803(7) Uani 1 d .
C1 C 0.2203(5) -0.2290(4) 0.1570(3) 0.159(3) Uani 1 d .
H1A H 0.2461 -0.2867 0.1362 0.238 Uiso 1 calc R
H1B H 0.1987 -0.1836 0.1237 0.238 Uiso 1 calc R
H1C H 0.1461 -0.2402 0.1846 0.238 Uiso 1 calc R
C2 C 0.3175(6) -0.1963(4) 0.1941(3) 0.147(2) Uani 1 d .
H2A H 0.3928 -0.1851 0.1665 0.177 Uiso 1 calc R
H2B H 0.3406 -0.2425 0.2274 0.177 Uiso 1 calc R
C3 C 0.3148(3) -0.0935(2) 0.28645(16) 0.0588(8) Uani 1 d .
C4 C 0.2631(3) -0.00251(19) 0.31368(14) 0.0482(7) Uani 1 d .
C5 C 0.1417(3) -0.0199(2) 0.35667(16) 0.0523(7) Uani 1 d .
C6 C 0.1515(3) 0.03881(18) 0.42035(14) 0.0482(7) Uani 1 d .
C7 C 0.1755(3) 0.14194(18) 0.40179(13) 0.0484(7) Uani 1 d .
C8 C 0.3097(3) 0.14636(18) 0.36795(13) 0.0490(7) Uani 1 d .
C9 C 0.3686(3) 0.05001(18) 0.35499(13) 0.0475(6) Uani 1 d .
C10 C 0.4984(3) 0.0591(3) 0.31945(19) 0.0623(8) Uani 1 d .
C11 C 0.3763(3) 0.0067(2) 0.42319(14) 0.0523(7) Uani 1 d .
C12 C 0.2675(3) 0.00251(19) 0.45807(14) 0.0500(7) Uani 1 d .
C13 C 0.2526(4) -0.0382(3) 0.52558(19) 0.0698(10) Uani 1 d .
C14 C 0.1794(3) 0.2097(3) 0.45969(19) 0.0625(8) Uani 1 d .
H5A H 0.136(2) -0.086(2) 0.3688(12) 0.046(7) Uiso 1 d .
H4 H 0.240(2) 0.0371(16) 0.2765(12) 0.035(6) Uiso 1 d .
H5 H 0.065(3) -0.0040(17) 0.3337(13) 0.045(7) Uiso 1 d .
H10B H 0.537(3) -0.002(2) 0.3163(16) 0.072(10) Uiso 1 d .
H14 H 0.241(3) 0.190(2) 0.4897(15) 0.057(9) Uiso 1 d .
H6 H 0.072(3) 0.0356(18) 0.4477(13) 0.050(7) Uiso 1 d .
H14A H 0.199(3) 0.273(2) 0.4452(15) 0.060(9) Uiso 1 d .
H11 H 0.454(3) -0.0164(18) 0.4397(14) 0.056(8) Uiso 1 d .
H13B H 0.184(3) -0.084(2) 0.5233(15) 0.068(9) Uiso 1 d .
H10 H 0.483(3) 0.087(2) 0.2740(16) 0.069(9) Uiso 1 d .
H13 H 0.330(4) -0.065(2) 0.5412(18) 0.087(12) Uiso 1 d .
H13A H 0.222(4) 0.006(3) 0.555(2) 0.088(13) Uiso 1 d .
H10A H 0.558(3) 0.099(2) 0.3433(16) 0.084(11) Uiso 1 d .
H111 H 0.085(4) 0.228(3) 0.3468(17) 0.088(12) Uiso 1 d .

loop_
_atom_site_aniso_label
_atom_site_aniso_U_11
_atom_site_aniso_U_22
_atom_site_aniso_U_33
_atom_site_aniso_U_23
_atom_site_aniso_U_13
_atom_site_aniso_U_12
Cl1 0.0735(6) 0.1000(8) 0.1087(8) -0.0324(6) 0.0322(6) -0.0059(5)
O3 0.0748(14) 0.0468(12) 0.0894(17) -0.0009(11) 0.0188(12) -0.0185(10)
O4 0.0609(12) 0.0427(11) 0.0803(15) 0.0064(11) -0.0130(11) -0.0013(10)
O1 0.144(3) 0.0971(19) 0.0913(19) -0.0502(16) -0.0471(18) 0.0567(18)
O2 0.1044(18) 0.0467(12) 0.0897(17) 0.0054(11) -0.0078(14) 0.0162(12)
C1 0.112(4) 0.123(4) 0.240(8) -0.101(5) -0.035(4) 0.010(3)
C2 0.174(5) 0.131(4) 0.136(4) -0.091(4) -0.054(4) 0.075(4)
C3 0.0697(19) 0.0472(16) 0.060(2) -0.0046(15) -0.0069(15) 0.0011(15)
C4 0.0587(17) 0.0382(14) 0.0477(15) 0.0017(13) -0.0081(14) 0.0010(13)
C5 0.0497(17) 0.0385(15) 0.069(2) 0.0009(14) -0.0115(15) -0.0049(13)
C6 0.0422(15) 0.0447(15) 0.0577(17) 0.0011(13) 0.0020(13) -0.0073(12)
C7 0.0473(15) 0.0429(14) 0.0550(17) -0.0020(12) 0.0004(13) -0.0036(12)
C8 0.0517(15) 0.0473(16) 0.0481(16) -0.0019(12) -0.0017(12) -0.0108(13)
C9 0.0485(15) 0.0477(15) 0.0462(16) 0.0024(12) 0.0022(12) -0.0043(12)
C10 0.0550(19) 0.068(2) 0.064(2) 0.0057(19) 0.0120(16) -0.0013(17)
C11 0.0484(17) 0.0555(17) 0.0531(17) 0.0030(14) -0.0081(15) -0.0048(14)
C12 0.0523(16) 0.0484(15) 0.0492(16) 0.0051(13) -0.0040(14) -0.0098(13)
C13 0.071(2) 0.079(3) 0.060(2) 0.014(2) -0.0004(19) -0.017(2)
C14 0.0578(19) 0.058(2) 0.072(2) -0.0121(17) 0.0095(17) -0.0108(16)

loop_
_atom_type_symbol
_atom_type_description
_atom_type_scat_dispersion_real
_atom_type_scat_dispersion_imag
_atom_type_scat_source
C C 0.0033 0.0016 'International Tables Vol C Tables 4.2.6.8 and 6.1.1.4'
H H 0.0000 0.0000 'International Tables Vol C Tables 4.2.6.8 and 6.1.1.4'
O O 0.0106 0.0060 'International Tables Vol C Tables 4.2.6.8 and 6.1.1.4'
Cl Cl 0.1484 0.1585 'International Tables Vol C Tables 4.2.6.8 and 6.1.1.4'

loop_
_geom_angle_atom_site_label_1
_geom_angle_atom_site_label_2
_geom_angle_atom_site_label_3
_geom_angle
C7 O4 H111 109(2)
C3 O1 C2 118.1(3)
C2 C1 H1A 109.5
C2 C1 H1B 109.5
H1A C1 H1B 109.5
C2 C1 H1C 109.5
H1A C1 H1C 109.5
H1B C1 H1C 109.5
C1 C2 O1 109.6(4)
C1 C2 H2A 109.8
O1 C2 H2A 109.8
C1 C2 H2B 109.8
O1 C2 H2B 109.8
H2A C2 H2B 108.2
O2 C3 O1 123.2(3)
O2 C3 C4 124.7(3)
O1 C3 C4 112.1(3)
C3 C4 C5 110.9(2)
C3 C4 C9 111.0(2)
C5 C4 C9 110.0(2)
C3 C4 H4 107.8(13)
C5 C4 H4 109.0(14)
C9 C4 H4 108.1(13)
C6 C5 C4 109.3(2)
C6 C5 H5A 108.6(15)
C4 C5 H5A 110.0(15)
C6 C5 H5 109.7(15)
C4 C5 H5 111.3(15)
H5A C5 H5 108(2)
C12 C6 C7 108.8(2)
C12 C6 C5 106.8(2)
C7 C6 C5 109.0(2)
C12 C6 H6 111.0(15)
C7 C6 H6 108.3(15)
C5 C6 H6 112.9(15)
O4 C7 C14 111.7(3)
O4 C7 C6 107.5(2)
C14 C7 C6 115.1(3)
O4 C7 C8 108.3(2)
C14 C7 C8 106.9(2)
C6 C7 C8 106.9(2)
O3 C8 C9 124.9(2)
O3 C8 C7 121.6(2)
C9 C8 C7 113.4(2)
C11 C9 C8 103.4(2)
C11 C9 C10 114.6(3)
C8 C9 C10 110.8(2)
C11 C9 C4 109.2(2)
C8 C9 C4 104.1(2)
C10 C9 C4 113.7(3)
C9 C10 H10B 108.7(19)
C9 C10 H10 108.8(17)
H10B C10 H10 111(3)
C9 C10 H10A 112(2)
H10B C10 H10A 108(3)
H10 C10 H10A 108(3)
C12 C11 C9 117.2(3)
C12 C11 H11 121.8(17)
C9 C11 H11 121.0(17)
C11 C12 C13 126.2(3)
C11 C12 C6 112.8(2)
C13 C12 C6 120.8(3)
C12 C13 H13B 107.1(18)
C12 C13 H13 112(2)
H13B C13 H13 112(3)
C12 C13 H13A 111(2)
H13B C13 H13A 104(3)
H13 C13 H13A 111(3)
C7 C14 Cl1 113.6(2)
C7 C14 H14 109.2(19)
Cl1 C14 H14 106.2(19)
C7 C14 H14A 111.3(18)
Cl1 C14 H14A 106.6(17)
H14 C14 H14A 110(3)

loop_
_geom_bond_atom_site_label_1
_geom_bond_atom_site_label_2
_geom_bond_distance
Cl1 C14 1.782(3)
O3 C8 1.207(3)
O4 C7 1.420(3)
O4 H111 0.87(4)
O1 C3 1.287(4)
O1 C2 1.475(5)
O2 C3 1.201(3)
C1 C2 1.336(6)
C1 H1A 0.9600
C1 H1B 0.9600
C1 H1C 0.9600
C2 H2A 0.9700
C2 H2B 0.9700
C3 C4 1.504(4)
C4 C5 1.544(4)
C4 C9 1.562(4)
C4 H4 0.97(2)
C5 C6 1.536(4)
C5 H5A 0.97(3)
C5 H5 0.94(3)
C6 C12 1.511(4)
C6 C7 1.534(4)
C6 H6 0.99(3)
C7 C14 1.515(4)
C7 C8 1.546(4)
C8 C9 1.522(4)
C9 C11 1.510(4)
C9 C10 1.526(4)
C10 H10B 0.96(3)
C10 H10 1.01(3)
C10 H10A 0.97(4)
C11 C12 1.327(4)
C11 H11 0.93(3)
C12 C13 1.489(5)
C13 H13B 0.96(3)
C13 H13 0.95(4)
C13 H13A 0.92(4)
C14 H14 0.93(3)
C14 H14A 0.96(3)

loop_
_geom_torsion_atom_site_label_1
_geom_torsion_atom_site_label_2
_geom_torsion_atom_site_label_3
_geom_torsion_atom_site_label_4
_geom_torsion
C3 O1 C2 C1 141.4(5)
C2 O1 C3 O2 2.1(6)
C2 O1 C3 C4 -177.9(4)
O2 C3 C4 C5 -81.6(4)
O1 C3 C4 C5 98.5(3)
O2 C3 C4 C9 41.0(4)
O1 C3 C4 C9 -138.9(3)
C3 C4 C5 C6 135.8(3)
C9 C4 C5 C6 12.6(3)
C4 C5 C6 C12 -63.7(3)
C4 C5 C6 C7 53.7(3)
C12 C6 C7 O4 167.4(2)
C5 C6 C7 O4 51.3(3)
C12 C6 C7 C14 -67.4(3)
C5 C6 C7 C14 176.5(2)
C12 C6 C7 C8 51.2(3)
C5 C6 C7 C8 -64.9(3)
O4 C7 C8 O3 71.0(3)
C14 C7 C8 O3 -49.6(4)
C6 C7 C8 O3 -173.4(3)
O4 C7 C8 C9 -108.2(2)
C14 C7 C8 C9 131.2(3)
C6 C7 C8 C9 7.5(3)
O3 C8 C9 C11 122.2(3)
C7 C8 C9 C11 -58.7(3)
O3 C8 C9 C10 -1.1(4)
C7 C8 C9 C10 178.0(2)
O3 C8 C9 C4 -123.7(3)
C7 C8 C9 C4 55.4(3)
C3 C4 C9 C11 -80.0(3)
C5 C4 C9 C11 43.2(3)
C3 C4 C9 C8 170.2(2)
C5 C4 C9 C8 -66.7(3)
C3 C4 C9 C10 49.4(3)
C5 C4 C9 C10 172.6(2)
C8 C9 C11 C12 55.1(3)
C10 C9 C11 C12 175.9(3)
C4 C9 C11 C12 -55.2(3)
C9 C11 C12 C13 179.1(3)
C9 C11 C12 C6 2.8(4)
C7 C6 C12 C11 -60.1(3)
C5 C6 C12 C11 57.4(3)
C7 C6 C12 C13 123.3(3)
C5 C6 C12 C13 -119.2(3)
O4 C7 C14 Cl1 60.5(3)
C6 C7 C14 Cl1 -62.5(4)
C8 C7 C14 Cl1 178.9(2)
